data_2109075
loop_
_publ_author_name
'Bojarowski, S\/lawomir Antonii'
'Gruza, Barbara'
'Trzybi\'nski, Damian'
'Kami\'nski, Rados\/law'
'Hoser, Anna Agnieszka'
'Kumar, Prashant'
'Wo\'zniak, Krzysztof'
'Dominiak, Paulina Maria'

_publ_section_title
;
 New refinement strategies for a pseudoatom databank -- toward rapid
 electrostatic interaction energy estimations
;
_journal_issue 6
_journal_name_full 'Acta Crystallographica Section B'
_journal_page_first
;
;
_journal_paper_doi 10.1107/S2052520622008800
_journal_volume 78
_journal_year 2022
_chemical_formula_sum 'C20 H14'
_chemical_formula_weight 254.4
_chemical_name_common triptycene
_space_group_IT_number 19
_space_group_name_Hall 'P 2ac 2ab'
_space_group_name_H-M_alt 'P 21 21 21'
_symmetry_cell_setting orthorhombic
_symmetry_Int_Tables_number 19
_symmetry_space_group_name_Hall 'P 2ac 2ab'
_symmetry_space_group_name_H-M 'P 21 21 21'
_cell_angle_alpha 90
_cell_angle_beta 90
_cell_angle_gamma 90
_cell_formula_units_Z 4
_cell_length_a 8.1019(13)
_cell_length_b 8.1922(13)
_cell_length_c 20.442(3)
_cell_measurement_reflns_used 550
_cell_measurement_temperature 100
_cell_measurement_theta_max 78.11
_cell_measurement_theta_min 1.99
_cell_volume 1356.8(4)
_diffrn_ambient_temperature 100
_diffrn_measured_fraction_theta_full 0.98
_diffrn_measured_fraction_theta_max 0.31
_diffrn_measurement_device_type SXD
_diffrn_measurement_method 'time-of-flight LAUE'
_diffrn_radiation_probe neutron
_diffrn_radiation_source 'ISIS spallation source'
_diffrn_radiation_type neutron
_diffrn_radiation_wavelength '0.69 - 6.94'
_diffrn_reflns_av_R_equivalents 0.0000
_diffrn_reflns_av_unetI/netI 0.0451
_diffrn_reflns_limit_h_max 6
_diffrn_reflns_limit_h_min -16
_diffrn_reflns_limit_k_max 21
_diffrn_reflns_limit_k_min -20
_diffrn_reflns_limit_l_max 52
_diffrn_reflns_limit_l_min -56
_diffrn_reflns_number 21802
_diffrn_reflns_theta_full 20.52
_diffrn_reflns_theta_max 78.11
_diffrn_reflns_theta_min 1.99
_exptl_absorpt_coefficient_mu 0
_exptl_crystal_density_diffrn 1.2451
_exptl_crystal_description block
_exptl_crystal_F_000 322.296
_exptl_crystal_size_max 8.00
_exptl_crystal_size_mid 2.00
_exptl_crystal_size_min 2.00
_refine_diff_density_max 4.37
_refine_diff_density_min -2.09
_refine_ls_abs_structure_details '  4176 of Friedel pairs used in the refinement'
_refine_ls_extinction_coef 76.3(12)
_refine_ls_extinction_method 'B-C type 1 Lorentzian isotropic (Becker & Coppens, 1974)'
_refine_ls_goodness_of_fit_gt 4.38
_refine_ls_goodness_of_fit_ref 4.39
_refine_ls_hydrogen_treatment refall
_refine_ls_number_constraints 0
_refine_ls_number_parameters 316
_refine_ls_number_reflns 21802
_refine_ls_number_restraints 0
_refine_ls_R_factor_all 0.0629
_refine_ls_R_factor_gt 0.0627
_refine_ls_shift/su_max 0.0076
_refine_ls_shift/su_mean 0.0008
_refine_ls_structure_factor_coef F
_refine_ls_weighting_details w=1/(\s^2^(F)+0.0001F^2^)
_refine_ls_weighting_scheme sigma
_refine_ls_wR_factor_gt 0.0987
_refine_ls_wR_factor_ref 0.0989
_reflns_number_gt 21749
_reflns_number_total 21802
_reflns_threshold_expression I>3\s(I)
_cod_data_source_file px5048sup1.cif
_cod_data_source_block triptyceneNeutr
_cod_depositor_comments
;

2023-01-25
Z value and formula fixed to values more according to usual
chemical conventions.                 miguel
;
_cod_original_formula_sum 'C80 H56'
_cod_original_formula_weight 1017.3
_cod_original_formula_units_Z 1
_cod_original_sg_symbol_Hall 'P 2xab;2ybc;2zac'
_cod_database_code 2109075

loop_
_space_group_symop_id
_space_group_symop_operation_xyz
1 x,y,z
2 -x+1/2,-y,z+1/2
3 -x,y+1/2,-z+1/2
4 x+1/2,-y+1/2,-z

loop_
_atom_site_label
_atom_site_type_symbol
_atom_site_fract_x
_atom_site_fract_y
_atom_site_fract_z
_atom_site_adp_type
_atom_site_U_iso_or_equiv
_atom_site_site_symmetry_multiplicity
_atom_site_occupancy
_atom_site_calc_flag
_atom_site_refinement_flags
_atom_site_disorder_assembly
_atom_site_disorder_group
C1 C 0.43235(18) 0.38552(13) 0.17460(6) Uani 0.0098(3) 4 1 d . . .
C2 C 0.24548(18) 0.59429(13) 0.11278(6) Uani 0.0085(3) 4 1 d . . .
C3 C 0.53057(19) 0.51308(14) 0.13614(6) Uani 0.0100(3) 4 1 d . . .
C4 C 0.42955(18) 0.62482(13) 0.10246(6) Uani 0.0087(3) 4 1 d . . .
C5 C 0.49920(18) 0.74799(14) 0.06439(6) Uani 0.0097(3) 4 1 d . . .
C6 C 0.67148(19) 0.76072(15) 0.06070(6) Uani 0.0117(3) 4 1 d . . .
C7 C 0.77144(19) 0.65059(16) 0.09477(7) Uani 0.0129(3) 4 1 d . . .
C8 C 0.7014(2) 0.52599(15) 0.13273(6) Uani 0.0124(3) 4 1 d . . .
C9 C 0.31878(19) 0.48258(13) 0.22011(6) Uani 0.0100(3) 4 1 d . . .
C10 C 0.21858(18) 0.59596(13) 0.18690(6) Uani 0.0094(3) 4 1 d . . .
C11 C 0.1062(2) 0.69154(15) 0.22122(6) Uani 0.0126(3) 4 1 d . . .
C12 C 0.0937(2) 0.67289(16) 0.28936(6) Uani 0.0150(4) 4 1 d . . .
C13 C 0.1938(2) 0.56118(15) 0.32224(6) Uani 0.0160(4) 4 1 d . . .
C14 C 0.3073(2) 0.46511(15) 0.28759(6) Uani 0.0130(3) 4 1 d . . .
C15 C 0.3163(2) 0.30510(13) 0.12510(6) Uani 0.0099(3) 4 1 d . . .
C16 C 0.21506(18) 0.41781(13) 0.09175(6) Uani 0.0092(3) 4 1 d . . .
C17 C 0.1003(2) 0.36432(15) 0.04584(6) Uani 0.0122(3) 4 1 d . . .
C18 C 0.0857(2) 0.19627(15) 0.03309(6) Uani 0.0152(4) 4 1 d . . .
C19 C 0.1851(2) 0.08492(15) 0.06637(7) Uani 0.0159(3) 4 1 d . . .
C20 C 0.3013(2) 0.13877(14) 0.11270(6) Uani 0.0140(3) 4 1 d . . .
H1 H 0.5103(5) 0.2978(3) 0.20030(14) Uani 0.0242(8) 4 1 d . . .
H2 H 0.1679(4) 0.6826(3) 0.08712(14) Uani 0.0217(8) 4 1 d . . .
H5 H 0.4194(4) 0.8344(4) 0.03856(15) Uani 0.0247(8) 4 1 d . . .
H6 H 0.7274(5) 0.8582(4) 0.03215(15) Uani 0.0285(9) 4 1 d . . .
H7 H 0.9048(5) 0.6626(4) 0.09234(18) Uani 0.0323(10) 4 1 d . . .
H8 H 0.7799(5) 0.4405(4) 0.15877(18) Uani 0.0299(10) 4 1 d . . .
H11 H 0.0273(5) 0.7799(4) 0.19625(16) Uani 0.0282(9) 4 1 d . . .
H12 H 0.0033(5) 0.7459(4) 0.31613(17) Uani 0.0339(11) 4 1 d . . .
H13 H 0.1848(6) 0.5481(5) 0.37520(15) Uani 0.0361(11) 4 1 d . . .
H14 H 0.3839(5) 0.3762(4) 0.31299(15) Uani 0.0290(10) 4 1 d . . .
H17 H 0.0210(5) 0.4493(4) 0.01979(17) Uani 0.0287(10) 4 1 d . . .
H18 H -0.0038(6) 0.1535(4) -0.00316(18) Uani 0.0366(12) 4 1 d . . .
H19 H 0.1737(6) -0.0448(3) 0.0564(2) Uani 0.0368(11) 4 1 d . . .
H20 H 0.3802(5) 0.0510(4) 0.13840(17) Uani 0.0313(10) 4 1 d . . .

loop_
_atom_site_aniso_label
_atom_site_aniso_type_symbol
_atom_site_aniso_U_11
_atom_site_aniso_U_22
_atom_site_aniso_U_33
_atom_site_aniso_U_12
_atom_site_aniso_U_13
_atom_site_aniso_U_23
C1 C 0.0076(7) 0.0114(4) 0.0102(4) 0.0031(4) -0.0006(4) 0.0012(3)
C2 C 0.0055(6) 0.0098(4) 0.0104(4) 0.0012(4) -0.0004(4) 0.0007(3)
C3 C 0.0064(7) 0.0120(4) 0.0116(4) 0.0018(4) -0.0008(4) 0.0005(3)
C4 C 0.0052(6) 0.0106(4) 0.0103(4) 0.0008(4) -0.0008(4) 0.0010(3)
C5 C 0.0067(7) 0.0124(4) 0.0101(4) 0.0001(4) 0.0002(4) 0.0007(3)
C6 C 0.0083(7) 0.0154(4) 0.0114(4) -0.0012(4) 0.0014(5) 0.0000(4)
C7 C 0.0045(7) 0.0187(5) 0.0155(5) 0.0004(4) 0.0011(5) -0.0005(4)
C8 C 0.0062(7) 0.0157(5) 0.0153(5) 0.0027(4) -0.0009(5) 0.0003(4)
C9 C 0.0100(7) 0.0113(4) 0.0087(4) 0.0008(4) -0.0001(4) 0.0007(3)
C10 C 0.0069(7) 0.0103(4) 0.0110(4) 0.0017(4) 0.0006(4) -0.0007(3)
C11 C 0.0098(7) 0.0131(4) 0.0149(5) 0.0015(4) 0.0021(5) -0.0030(4)
C12 C 0.0127(8) 0.0173(5) 0.0149(5) -0.0005(5) 0.0048(5) -0.0044(4)
C13 C 0.0179(9) 0.0191(5) 0.0109(5) -0.0016(5) 0.0033(5) -0.0017(4)
C14 C 0.0134(8) 0.0160(5) 0.0097(4) -0.0004(5) -0.0001(5) 0.0012(3)
C15 C 0.0085(7) 0.0094(4) 0.0120(4) 0.0018(4) 0.0000(4) -0.0001(3)
C16 C 0.0072(7) 0.0102(4) 0.0103(4) 0.0011(4) -0.0005(4) 0.0001(3)
C17 C 0.0099(7) 0.0138(4) 0.0128(4) -0.0006(4) -0.0024(5) -0.0010(3)
C18 C 0.0141(8) 0.0146(5) 0.0169(5) -0.0008(5) -0.0023(5) -0.0045(4)
C19 C 0.0157(8) 0.0112(4) 0.0208(5) 0.0007(5) -0.0008(6) -0.0041(4)
C20 C 0.0147(8) 0.0095(4) 0.0178(5) 0.0020(4) 0.0010(5) -0.0014(4)
H1 H 0.0227(18) 0.0234(12) 0.0266(12) 0.0058(11) -0.0053(12) 0.0055(10)
H2 H 0.0166(16) 0.0219(11) 0.0265(12) 0.0051(10) -0.0040(11) 0.0051(9)
H5 H 0.0181(18) 0.0267(12) 0.0292(13) 0.0034(11) -0.0024(13) 0.0100(10)
H6 H 0.024(2) 0.0317(14) 0.0301(14) -0.0089(13) 0.0033(14) 0.0096(11)
H7 H 0.0087(18) 0.0436(18) 0.0445(18) -0.0026(13) 0.0028(16) 0.0039(14)
H8 H 0.019(2) 0.0326(14) 0.0377(16) 0.0073(13) -0.0027(15) 0.0088(11)
H11 H 0.023(2) 0.0304(14) 0.0315(14) 0.0118(13) -0.0012(13) -0.0005(11)
H12 H 0.030(2) 0.0389(17) 0.0327(15) 0.0082(15) 0.0121(15) -0.0094(13)
H13 H 0.047(3) 0.0447(18) 0.0167(11) 0.0028(18) 0.0060(15) -0.0004(11)
H14 H 0.031(2) 0.0330(14) 0.0233(12) 0.0051(14) -0.0039(14) 0.0066(10)
H17 H 0.028(2) 0.0260(13) 0.0320(15) 0.0032(12) -0.0104(14) 0.0015(11)
H18 H 0.038(3) 0.0351(17) 0.0372(17) -0.0072(16) -0.0142(17) -0.0108(13)
H19 H 0.042(2) 0.0169(11) 0.051(2) -0.0013(13) -0.0089(19) -0.0086(12)
H20 H 0.033(2) 0.0204(11) 0.0408(17) 0.0070(12) -0.0110(16) 0.0018(11)

loop_
_atom_type_symbol
_atom_type_scat_length_neutron
_atom_type_scat_source
C 6.646 International_Tables_Vol_C
H -3.739 International_Tables_Vol_C

loop_
_exptl_crystal_face_index_h
_exptl_crystal_face_index_k
_exptl_crystal_face_index_l
_exptl_crystal_face_perp_dist
? ? ? ?

loop_
_geom_angle_atom_site_label_1
_geom_angle_atom_site_label_2
_geom_angle_atom_site_label_3
_geom_angle_site_symmetry_1
_geom_angle_site_symmetry_2
_geom_angle_site_symmetry_3
_geom_angle
_geom_angle_publ_flag
C3 C1 C9 . . . 105.64(8) ?
C3 C1 C15 . . . 105.87(10) ?
C9 C1 C15 . . . 104.82(12) ?
C4 C2 C10 . . . 105.93(11) ?
C4 C2 C16 . . . 105.87(10) ?
C10 C2 C16 . . . 105.31(8) ?
C1 C3 C4 . . . 113.12(13) ?
C1 C3 C8 . . . 126.53(12) ?
C4 C3 C8 . . . 120.36(12) ?
C2 C4 C3 . . . 113.22(10) ?
C2 C4 C5 . . . 126.26(12) ?
C3 C4 C5 . . . 120.52(14) ?
C4 C5 C6 . . . 119.15(12) ?
C5 C6 C7 . . . 120.13(11) ?
C6 C7 C8 . . . 120.75(15) ?
C3 C8 C7 . . . 119.08(13) ?
C1 C9 C10 . . . 113.35(11) ?
C1 C9 C14 . . . 126.12(11) ?
C10 C9 C14 . . . 120.52(12) ?
C2 C10 C9 . . . 112.90(11) ?
C2 C10 C11 . . . 126.71(11) ?
C9 C10 C11 . . . 120.36(11) ?
C10 C11 C12 . . . 119.11(12) ?
C11 C12 C13 . . . 120.45(13) ?
C12 C13 C14 . . . 120.39(11) ?
C9 C14 C13 . . . 119.16(12) ?
C1 C15 C16 . . . 113.27(8) ?
C1 C15 C20 . . . 126.56(11) ?
C16 C15 C20 . . . 120.15(12) ?
C2 C16 C15 . . . 112.93(11) ?
C2 C16 C17 . . . 126.52(12) ?
C15 C16 C17 . . . 120.54(10) ?
C16 C17 C18 . . . 119.30(13) ?
C17 C18 C19 . . . 120.11(13) ?
C18 C19 C20 . . . 120.64(10) ?
C15 C20 C19 . . . 119.25(11) ?

loop_
_geom_bond_atom_site_label_1
_geom_bond_atom_site_label_2
_geom_bond_site_symmetry_1
_geom_bond_site_symmetry_2
_geom_bond_distance
_geom_bond_publ_flag
C1 C3 . . 1.5310(17) ?
C1 C9 . . 1.5313(19) ?
C1 C15 . . 1.5307(19) ?
C2 C4 . . 1.526(2) ?
C2 C10 . . 1.5308(18) ?
C2 C16 . . 1.5285(13) ?
C3 C4 . . 1.4079(18) ?
C3 C8 . . 1.390(2) ?
C4 C5 . . 1.3940(16) ?
C5 C6 . . 1.402(2) ?
C6 C7 . . 1.398(2) ?
C7 C8 . . 1.402(2) ?
C9 C10 . . 1.4082(18) ?
C9 C14 . . 1.3900(18) ?
C10 C11 . . 1.3905(19) ?
C11 C12 . . 1.4049(18) ?
C12 C13 . . 1.395(2) ?
C13 C14 . . 1.403(2) ?
C15 C16 . . 1.4105(18) ?
C15 C20 . . 1.3911(13) ?
C16 C17 . . 1.392(2) ?
C17 C18 . . 1.406(2) ?
C18 C19 . . 1.394(2) ?
C19 C20 . . 1.406(2) ?

loop_
_geom_hbond_atom_site_label_D
_geom_hbond_atom_site_label_H
_geom_hbond_atom_site_label_A
_geom_hbond_site_symmetry_D
_geom_hbond_site_symmetry_H
_geom_hbond_site_symmetry_A
_geom_hbond_distance_DH
_geom_hbond_distance_HA
_geom_hbond_distance_DA
_geom_hbond_angle_DHA
_geom_hbond_publ_flag
? ? ? ? ? ? ? ? ? ? ?

loop_
_geom_torsion_atom_site_label_1
_geom_torsion_atom_site_label_2
_geom_torsion_atom_site_label_3
_geom_torsion_atom_site_label_4
_geom_torsion_site_symmetry_1
_geom_torsion_site_symmetry_2
_geom_torsion_site_symmetry_3
_geom_torsion_site_symmetry_4
_geom_torsion
_geom_torsion_publ_flag
? ? ? ? ? ? ? ? ? ?

loop_
_restr_angle_atom_site_label_1
_restr_angle_site_symmetry_1
_restr_angle_atom_site_label_2
_restr_angle_site_symmetry_2
_restr_angle_atom_site_label_3
_restr_angle_site_symmetry_3
_restr_angle_target
_restr_angle_target_weight_param
? ? ? ? ? ? ? ?

loop_
_restr_distance_atom_site_label_1
_restr_distance_site_symmetry_1
_restr_distance_atom_site_label_2
_restr_distance_site_symmetry_2
_restr_distance_target
_restr_distance_target_weight_param
? ? ? ? ? ?

loop_
_restr_equal_angle_atom_site_label_1
_restr_equal_angle_site_symmetry_1
_restr_equal_angle_atom_site_label_2
_restr_equal_angle_site_symmetry_2
_restr_equal_angle_atom_site_label_3
_restr_equal_angle_site_symmetry_3
_restr_equal_angle_class_class_id
_restr_equal_angle_class_target_weight_param
? ? ? ? ? ? ? ?

loop_
_restr_equal_distance_atom_site_label_1
_restr_equal_distance_site_symmetry_1
_restr_equal_distance_atom_site_label_2
_restr_equal_distance_site_symmetry_2
_restr_equal_distance_class_class_id
_restr_equal_distance_class_target_weight_param
? ? ? ? ? ?

loop_
_restr_equal_torsion_atom_site_label_1
_restr_equal_torsion_site_symmetry_1
_restr_equal_torsion_atom_site_label_2
_restr_equal_torsion_site_symmetry_2
_restr_equal_torsion_atom_site_label_3
_restr_equal_torsion_site_symmetry_3
_restr_equal_torsion_atom_site_label_4
_restr_equal_torsion_site_symmetry_4
_restr_equal_torsion_class_class_id
_restr_equal_torsion_class_target_weight_param
? ? ? ? ? ? ? ? ? ?

loop_
_restr_torsion_atom_site_label_1
_restr_torsion_site_symmetry_1
_restr_torsion_atom_site_label_2
_restr_torsion_site_symmetry_2
_restr_torsion_atom_site_label_3
_restr_torsion_site_symmetry_3
_restr_torsion_atom_site_label_4
_restr_torsion_site_symmetry_4
_restr_torsion_angle_target
_restr_torsion_weight_param
? ? ? ? ? ? ? ? ? ?

loop_
_twin_individual_id
_twin_individual_mass_fraction_refined
_twin_individual_twin_matrix_11
_twin_individual_twin_matrix_12
_twin_individual_twin_matrix_13
_twin_individual_twin_matrix_21
_twin_individual_twin_matrix_22
_twin_individual_twin_matrix_23
_twin_individual_twin_matrix_31
_twin_individual_twin_matrix_32
_twin_individual_twin_matrix_33
? ? ? ? ? ? ? ? ? ? ?

loop_
_jana_atom_site_adp_c_label
_jana_atom_site_adp_c_type_symbol
_jana_atom_site_adp_c_111
_jana_atom_site_adp_c_112
_jana_atom_site_adp_c_113
_jana_atom_site_adp_c_122
_jana_atom_site_adp_c_123
_jana_atom_site_adp_c_133
_jana_atom_site_adp_c_222
_jana_atom_site_adp_c_223
_jana_atom_site_adp_c_233
_jana_atom_site_adp_c_333
? ? ? ? ? ? ? ? ? ? ? ?

loop_
_jana_atom_site_adp_d_label
_jana_atom_site_adp_d_type_symbol
_jana_atom_site_adp_d_1111
_jana_atom_site_adp_d_1112
_jana_atom_site_adp_d_1113
_jana_atom_site_adp_d_1122
_jana_atom_site_adp_d_1123
_jana_atom_site_adp_d_1133
_jana_atom_site_adp_d_1222
_jana_atom_site_adp_d_1223
_jana_atom_site_adp_d_1233
_jana_atom_site_adp_d_1333
_jana_atom_site_adp_d_2222
_jana_atom_site_adp_d_2223
_jana_atom_site_adp_d_2233
_jana_atom_site_adp_d_2333
_jana_atom_site_adp_d_3333
? ? ? ? ? ? ? ? ? ? ? ? ? ? ? ? ?

loop_
_jana_atom_site_adp_e_label
_jana_atom_site_adp_e_type_symbol
_jana_atom_site_adp_e_11111
_jana_atom_site_adp_e_11112
_jana_atom_site_adp_e_11113
_jana_atom_site_adp_e_11122
_jana_atom_site_adp_e_11123
_jana_atom_site_adp_e_11133
_jana_atom_site_adp_e_11222
_jana_atom_site_adp_e_11223
_jana_atom_site_adp_e_11233
_jana_atom_site_adp_e_11333
_jana_atom_site_adp_e_12222
_jana_atom_site_adp_e_12223
_jana_atom_site_adp_e_12233
_jana_atom_site_adp_e_12333
_jana_atom_site_adp_e_13333
_jana_atom_site_adp_e_22222
_jana_atom_site_adp_e_22223
_jana_atom_site_adp_e_22233
_jana_atom_site_adp_e_22333
_jana_atom_site_adp_e_23333
_jana_atom_site_adp_e_33333
? ? ? ? ? ? ? ? ? ? ? ? ? ? ? ? ? ? ? ? ? ? ?

loop_
_jana_atom_site_adp_f_label
_jana_atom_site_adp_f_type_symbol
_jana_atom_site_adp_f_111111
_jana_atom_site_adp_f_111112
_jana_atom_site_adp_f_111113
_jana_atom_site_adp_f_111122
_jana_atom_site_adp_f_111123
_jana_atom_site_adp_f_111133
_jana_atom_site_adp_f_111222
_jana_atom_site_adp_f_111223
_jana_atom_site_adp_f_111233
_jana_atom_site_adp_f_111333
_jana_atom_site_adp_f_112222
_jana_atom_site_adp_f_112223
_jana_atom_site_adp_f_112233
_jana_atom_site_adp_f_112333
_jana_atom_site_adp_f_113333
_jana_atom_site_adp_f_122222
_jana_atom_site_adp_f_122223
_jana_atom_site_adp_f_122233
_jana_atom_site_adp_f_122333
_jana_atom_site_adp_f_123333
_jana_atom_site_adp_f_133333
_jana_atom_site_adp_f_222222
_jana_atom_site_adp_f_222223
_jana_atom_site_adp_f_222233
_jana_atom_site_adp_f_222333
_jana_atom_site_adp_f_223333
_jana_atom_site_adp_f_233333
_jana_atom_site_adp_f_333333
? ? ? ? ? ? ? ? ? ? ? ? ? ? ? ? ? ? ? ? ? ? ? ? ? ? ? ? ? ?

_cod_database_fobs_code 2109075
